data_4331914
loop_
_publ_author_name
'Brazeau, Allison L.'
'Wang, Zhaohui'
'Rowley, Chris N.'
'Barry, Se\'an T.'

_publ_section_title
;
 Synthesis and Thermolysis of Aluminum Amidinates:&#x00A0; A
 Ligand-Exchange Route for New Mixed-Ligand Systems
;
_journal_issue 5
_journal_name_full 'Inorganic Chemistry'
_journal_page_first 2276
_journal_page_last 2281
_journal_paper_doi 10.1021/ic051856d
_journal_volume 45
_journal_year 2006
_chemical_formula_sum 'C18 H41 Al N6'
_chemical_formula_weight 368.55
_chemical_name_systematic
; 
 ? 
;
_space_group_IT_number 14
_symmetry_cell_setting monoclinic
_symmetry_space_group_name_Hall '-P 2ybc'
_symmetry_space_group_name_H-M 'P 1 21/c 1'
_atom_sites_solution_hydrogens geom
_atom_sites_solution_primary direct
_atom_sites_solution_secondary difmap
_audit_creation_method SHELXL-97
_cell_angle_alpha 90.00
_cell_angle_beta 98.108(5)
_cell_angle_gamma 90.00
_cell_formula_units_Z 4
_cell_length_a 13.709(4)
_cell_length_b 9.031(3)
_cell_length_c 19.025(6)
_cell_measurement_reflns_used 800
_cell_measurement_temperature 206(2)
_cell_measurement_theta_max 22.545
_cell_measurement_theta_min 2.162
_cell_volume 2331.9(13)
_computing_cell_refinement 'Bruker SMART'
_computing_data_collection 'Bruker SMART'
_computing_data_reduction 'Bruker SAINT'
_computing_molecular_graphics 'Bruker SHELXTL'
_computing_publication_material 'Bruker SHELXTL'
_computing_structure_refinement 'SHELXL-97 (Sheldrick, 1997)'
_computing_structure_solution 'SHELXS-97 (Sheldrick, 1990)'
_diffrn_ambient_temperature 206(2)
_diffrn_measured_fraction_theta_full 0.925
_diffrn_measured_fraction_theta_max 0.925
_diffrn_measurement_device_type 'CCD area detector'
_diffrn_measurement_method 'phi and omega scans'
_diffrn_radiation_monochromator graphite
_diffrn_radiation_source 'fine-focus sealed tube'
_diffrn_radiation_type MoK\a
_diffrn_radiation_wavelength 0.71073
_diffrn_reflns_av_R_equivalents 0.0635
_diffrn_reflns_av_sigmaI/netI 0.0994
_diffrn_reflns_limit_h_max 18
_diffrn_reflns_limit_h_min -18
_diffrn_reflns_limit_k_max 11
_diffrn_reflns_limit_k_min -10
_diffrn_reflns_limit_l_max 25
_diffrn_reflns_limit_l_min -12
_diffrn_reflns_number 14254
_diffrn_reflns_theta_full 28.31
_diffrn_reflns_theta_max 28.31
_diffrn_reflns_theta_min 1.50
_exptl_absorpt_coefficient_mu 0.099
_exptl_absorpt_correction_T_max 1.0
_exptl_absorpt_correction_T_min 0.38
_exptl_absorpt_correction_type multi-scan
_exptl_absorpt_process_details 'SADABS, Bruker (2000)'
_exptl_crystal_colour colorless
_exptl_crystal_density_diffrn 1.050
_exptl_crystal_density_method 'not measured'
_exptl_crystal_description block
_exptl_crystal_F_000 816
_exptl_crystal_size_max 0.45
_exptl_crystal_size_mid 0.42
_exptl_crystal_size_min 0.40
_refine_diff_density_max 0.248
_refine_diff_density_min -0.345
_refine_diff_density_rms 0.052
_refine_ls_extinction_coef 0.022(2)
_refine_ls_extinction_expression Fc^*^=kFc[1+0.001xFc^2^\l^3^/sin(2\q)]^-1/4^
_refine_ls_extinction_method SHELXL
_refine_ls_goodness_of_fit_ref 1.019
_refine_ls_hydrogen_treatment mixed
_refine_ls_matrix_type full
_refine_ls_number_parameters 244
_refine_ls_number_reflns 5361
_refine_ls_number_restraints 1
_refine_ls_restrained_S_all 1.019
_refine_ls_R_factor_all 0.1195
_refine_ls_R_factor_gt 0.0632
_refine_ls_shift/su_max 0.000
_refine_ls_shift/su_mean 0.000
_refine_ls_structure_factor_coef Fsqd
_refine_ls_weighting_details 'calc w=1/[\s^2^(Fo^2^)+(0.0681P)^2^+0.4658P] where P=(Fo^2^+2Fc^2^)/3'
_refine_ls_weighting_scheme calc
_refine_ls_wR_factor_gt 0.1408
_refine_ls_wR_factor_ref 0.1618
_reflns_number_gt 3156
_reflns_number_total 5361
_reflns_threshold_expression >2sigma(I)
_cod_data_source_file ic051856dsup1.cif
_cod_data_source_block cu410a
_cod_depositor_comments
;
The following automatic conversions were performed:

'_symmetry_cell_setting' value 'Monoclinic' changed to 'monoclinic'
according to /home/saulius/struct/CIF-dictionaries/cif_core.dic
dictionary named 'cif_core.dic' version 2.4.2 from
2011-04-26.

'_exptl_absorpt_correction_type' value 'Multi-Scan'
changed to 'multi-scan' according to
/home/saulius/struct/CIF-dictionaries/cif_core.dic dictionary named
'cif_core.dic' version 2.4.2 from 2011-04-26.

Automatic conversion script
Id: cif_fix_values 1891 2012-01-12 08:04:46Z andrius 
;
_cod_original_cell_volume 2331.8(13)
_cod_original_sg_symbol_H-M P2(1)/c
_cod_database_code 4331914

loop_
_symmetry_equiv_pos_as_xyz
'x, y, z'
'-x, y+1/2, -z+1/2'
'-x, -y, -z'
'x, -y-1/2, z-1/2'

loop_
_atom_site_label
_atom_site_type_symbol
_atom_site_fract_x
_atom_site_fract_y
_atom_site_fract_z
_atom_site_U_iso_or_equiv
_atom_site_adp_type
_atom_site_occupancy
_atom_site_symmetry_multiplicity
_atom_site_calc_flag
_atom_site_refinement_flags
_atom_site_disorder_assembly
_atom_site_disorder_group
Al1 Al 0.24260(5) 0.53293(7) 0.19583(4) 0.0269(2) Uani 1 1 d D . .
H2 H 0.2228(16) 0.664(2) 0.2467(10) 0.034(6) Uiso 1 1 d D . .
N3 N 0.14599(13) 0.37551(19) 0.17441(9) 0.0266(4) Uani 1 1 d . . .
C4 C 0.18089(17) 0.3016(2) 0.23375(12) 0.0279(5) Uani 1 1 d . . .
N5 N 0.25838(14) 0.3732(2) 0.26899(10) 0.0290(4) Uani 1 1 d . . .
N6 N 0.14418(15) 0.1695(2) 0.25428(10) 0.0359(5) Uani 1 1 d . . .
C7 C 0.0394(2) 0.1387(3) 0.24680(15) 0.0473(7) Uani 1 1 d . . .
H7A H 0.0029 0.2252 0.2277 0.071 Uiso 1 1 calc R . .
H7B H 0.0210 0.1147 0.2929 0.071 Uiso 1 1 calc R . .
H7C H 0.0241 0.0557 0.2148 0.071 Uiso 1 1 calc R . .
C8 C 0.2067(2) 0.0640(3) 0.29719(15) 0.0480(7) Uani 1 1 d . . .
H8A H 0.1890 -0.0358 0.2815 0.072 Uiso 1 1 calc R . .
H8B H 0.1979 0.0749 0.3466 0.072 Uiso 1 1 calc R . .
H8C H 0.2751 0.0825 0.2921 0.072 Uiso 1 1 calc R . .
C9 C 0.27603(19) 0.3780(3) 0.34757(12) 0.0392(6) Uani 1 1 d . . .
H9A H 0.2954 0.2778 0.3655 0.047 Uiso 1 1 calc R . .
C10 C 0.1843(2) 0.4253(4) 0.37848(15) 0.0636(9) Uani 1 1 d . . .
H10A H 0.1313 0.3562 0.3636 0.095 Uiso 1 1 calc R . .
H10B H 0.1649 0.5238 0.3616 0.095 Uiso 1 1 calc R . .
H10C H 0.1985 0.4261 0.4299 0.095 Uiso 1 1 calc R . .
C11 C 0.3604(2) 0.4835(3) 0.37039(14) 0.0484(7) Uani 1 1 d . . .
H11A H 0.4181 0.4517 0.3503 0.073 Uiso 1 1 calc R . .
H11B H 0.3751 0.4839 0.4218 0.073 Uiso 1 1 calc R . .
H11C H 0.3420 0.5825 0.3537 0.073 Uiso 1 1 calc R . .
C12 C 0.08860(17) 0.3029(2) 0.11248(12) 0.0313(6) Uani 1 1 d . . .
H12A H 0.0815 0.1967 0.1238 0.038 Uiso 1 1 calc R . .
C13 C -0.01415(19) 0.3700(3) 0.09572(14) 0.0483(7) Uani 1 1 d . . .
H13A H -0.0489 0.3583 0.1364 0.072 Uiso 1 1 calc R . .
H13B H -0.0502 0.3199 0.0550 0.072 Uiso 1 1 calc R . .
H13C H -0.0087 0.4744 0.0851 0.072 Uiso 1 1 calc R . .
C14 C 0.1412(2) 0.3144(3) 0.04713(13) 0.0417(7) Uani 1 1 d . . .
H14A H 0.2067 0.2725 0.0578 0.063 Uiso 1 1 calc R . .
H14B H 0.1460 0.4176 0.0340 0.063 Uiso 1 1 calc R . .
H14C H 0.1041 0.2603 0.0081 0.063 Uiso 1 1 calc R . .
N15 N 0.36378(14) 0.5154(2) 0.15368(10) 0.0314(5) Uani 1 1 d . B .
C16 C 0.32644(18) 0.5993(2) 0.09791(12) 0.0314(6) Uani 1 1 d . . .
N17 N 0.23451(15) 0.64103(19) 0.10289(10) 0.0305(5) Uani 1 1 d . . .
N18 N 0.37752(16) 0.6315(2) 0.04207(11) 0.0420(5) Uani 1 1 d . . .
C19 C 0.4773(2) 0.6879(3) 0.05400(17) 0.0615(9) Uani 1 1 d . . .
H19A H 0.5010 0.6880 0.1045 0.092 Uiso 1 1 calc R . .
H19B H 0.4783 0.7881 0.0358 0.092 Uiso 1 1 calc R . .
H19C H 0.5194 0.6253 0.0297 0.092 Uiso 1 1 calc R . .
C20 C 0.3238(2) 0.6552(4) -0.02874(14) 0.0599(9) Uani 1 1 d . . .
H20A H 0.3635 0.6213 -0.0640 0.090 Uiso 1 1 calc R . .
H20B H 0.3098 0.7599 -0.0357 0.090 Uiso 1 1 calc R . .
H20C H 0.2624 0.6003 -0.0337 0.090 Uiso 1 1 calc R . .
C21 C 0.1958(2) 0.7859(2) 0.07675(14) 0.0384(6) Uani 1 1 d . . .
H21A H 0.1879 0.7857 0.0242 0.046 Uiso 1 1 calc R . .
C22 C 0.0954(2) 0.8071(3) 0.10023(15) 0.0482(7) Uani 1 1 d . . .
H22A H 0.0528 0.7254 0.0830 0.072 Uiso 1 1 calc R . .
H22B H 0.0668 0.8994 0.0810 0.072 Uiso 1 1 calc R . .
H22C H 0.1026 0.8103 0.1517 0.072 Uiso 1 1 calc R . .
C23 C 0.2648(2) 0.9124(3) 0.10436(18) 0.0589(8) Uani 1 1 d . . .
H23A H 0.3267 0.9022 0.0856 0.088 Uiso 1 1 calc R . .
H23B H 0.2770 0.9090 0.1558 0.088 Uiso 1 1 calc R . .
H23C H 0.2346 1.0063 0.0892 0.088 Uiso 1 1 calc R . .
C24 C 0.44483(18) 0.4104(3) 0.15091(14) 0.0383(6) Uani 1 1 d . . .
H24A H 0.4813 0.4413 0.1120 0.046 Uiso 1 1 calc R A 1
C25 C 0.4077(2) 0.2553(3) 0.1354(2) 0.0710(10) Uani 1 1 d . B .
H25A H 0.3699 0.2518 0.0883 0.107 Uiso 1 1 calc R . .
H25B H 0.3661 0.2262 0.1702 0.107 Uiso 1 1 calc R . .
H25C H 0.4631 0.1879 0.1376 0.107 Uiso 1 1 calc R . .
C26 C 0.5154(2) 0.4143(5) 0.2192(2) 0.0929(14) Uani 1 1 d . B 1
H26A H 0.5391 0.5147 0.2283 0.139 Uiso 1 1 calc R B 1
H26B H 0.5707 0.3494 0.2154 0.139 Uiso 1 1 calc R B 1
H26C H 0.4818 0.3815 0.2581 0.139 Uiso 1 1 calc R B 1

loop_
_atom_site_aniso_label
_atom_site_aniso_U_11
_atom_site_aniso_U_22
_atom_site_aniso_U_33
_atom_site_aniso_U_23
_atom_site_aniso_U_13
_atom_site_aniso_U_12
Al1 0.0328(4) 0.0227(3) 0.0260(4) -0.0002(3) 0.0070(3) -0.0014(3)
N3 0.0298(11) 0.0256(10) 0.0242(10) -0.0019(8) 0.0029(8) -0.0027(8)
C4 0.0315(13) 0.0269(12) 0.0272(13) 0.0003(10) 0.0103(10) 0.0009(10)
N5 0.0310(11) 0.0297(10) 0.0257(11) 0.0045(8) 0.0023(8) -0.0030(8)
N6 0.0367(12) 0.0297(11) 0.0418(12) 0.0089(9) 0.0074(9) -0.0047(9)
C7 0.0454(17) 0.0433(16) 0.0553(18) 0.0051(13) 0.0145(13) -0.0123(13)
C8 0.0560(19) 0.0315(14) 0.0567(18) 0.0114(12) 0.0091(14) 0.0022(12)
C9 0.0495(17) 0.0410(14) 0.0256(13) 0.0057(11) 0.0000(11) -0.0035(12)
C10 0.057(2) 0.104(3) 0.0315(16) -0.0040(16) 0.0130(14) -0.0100(18)
C11 0.0539(18) 0.0525(17) 0.0360(16) -0.0054(12) -0.0038(13) -0.0061(14)
C12 0.0349(14) 0.0269(12) 0.0320(13) -0.0041(10) 0.0039(11) -0.0023(10)
C13 0.0366(16) 0.0611(18) 0.0450(17) -0.0161(14) -0.0017(12) 0.0036(13)
C14 0.0474(17) 0.0465(15) 0.0300(14) -0.0073(11) 0.0018(12) 0.0013(12)
N15 0.0338(11) 0.0284(10) 0.0338(11) 0.0020(8) 0.0106(9) -0.0013(8)
C16 0.0415(15) 0.0218(11) 0.0333(14) -0.0049(10) 0.0133(11) -0.0111(10)
N17 0.0413(13) 0.0215(9) 0.0295(11) 0.0015(8) 0.0082(9) -0.0019(8)
N18 0.0464(14) 0.0476(13) 0.0351(12) 0.0021(10) 0.0170(10) -0.0118(11)
C19 0.061(2) 0.0585(19) 0.070(2) 0.0038(16) 0.0249(17) -0.0206(16)
C20 0.071(2) 0.077(2) 0.0361(17) 0.0066(15) 0.0211(15) -0.0053(17)
C21 0.0523(17) 0.0285(13) 0.0339(14) 0.0059(10) 0.0042(12) -0.0028(11)
C22 0.0537(19) 0.0357(14) 0.0548(18) 0.0055(13) 0.0066(14) 0.0110(13)
C23 0.069(2) 0.0265(14) 0.080(2) 0.0018(14) 0.0069(17) -0.0030(13)
C24 0.0331(15) 0.0395(14) 0.0444(16) -0.0002(11) 0.0126(12) 0.0011(11)
C25 0.049(2) 0.0368(16) 0.128(3) -0.0071(18) 0.0122(19) 0.0132(14)
C26 0.052(2) 0.130(3) 0.088(3) -0.040(2) -0.0217(19) 0.042(2)

loop_
_atom_type_symbol
_atom_type_description
_atom_type_scat_dispersion_real
_atom_type_scat_dispersion_imag
_atom_type_scat_source
C C 0.0033 0.0016 'International Tables Vol C Tables 4.2.6.8 and 6.1.1.4'
H H 0.0000 0.0000 'International Tables Vol C Tables 4.2.6.8 and 6.1.1.4'
N N 0.0061 0.0033 'International Tables Vol C Tables 4.2.6.8 and 6.1.1.4'
Al Al 0.0645 0.0514 'International Tables Vol C Tables 4.2.6.8 and 6.1.1.4'

loop_
_geom_angle_atom_site_label_1
_geom_angle_atom_site_label_2
_geom_angle_atom_site_label_3
_geom_angle
N3 Al1 N15 116.66(8)
N3 Al1 N5 67.77(8)
N15 Al1 N5 102.33(8)
N3 Al1 N17 102.66(8)
N15 Al1 N17 67.78(8)
N5 Al1 N17 162.26(8)
N3 Al1 C16 113.96(8)
N15 Al1 C16 34.07(8)
N5 Al1 C16 134.89(9)
N17 Al1 C16 33.71(8)
N3 Al1 C4 33.88(7)
N15 Al1 C4 114.17(8)
N5 Al1 C4 33.89(7)
N17 Al1 C4 135.13(8)
C16 Al1 C4 132.68(8)
N3 Al1 H2 120.4(8)
N15 Al1 H2 122.9(8)
N5 Al1 H2 97.3(8)
N17 Al1 H2 100.5(8)
C16 Al1 H2 115.6(8)
C4 Al1 H2 111.8(8)
C4 N3 C12 122.56(18)
C4 N3 Al1 92.05(14)
C12 N3 Al1 139.68(15)
N5 C4 N3 110.16(19)
N5 C4 N6 125.0(2)
N3 C4 N6 124.8(2)
N5 C4 Al1 56.13(11)
N3 C4 Al1 54.06(11)
N6 C4 Al1 178.86(18)
C4 N5 C9 121.62(19)
C4 N5 Al1 89.98(13)
C9 N5 Al1 132.03(15)
C4 N6 C7 122.4(2)
C4 N6 C8 121.2(2)
C7 N6 C8 115.3(2)
N6 C7 H7A 109.5
N6 C7 H7B 109.5
H7A C7 H7B 109.5
N6 C7 H7C 109.5
H7A C7 H7C 109.5
H7B C7 H7C 109.5
N6 C8 H8A 109.5
N6 C8 H8B 109.5
H8A C8 H8B 109.5
N6 C8 H8C 109.5
H8A C8 H8C 109.5
H8B C8 H8C 109.5
N5 C9 C11 108.50(19)
N5 C9 C10 111.8(2)
C11 C9 C10 110.6(2)
N5 C9 H9A 108.6
C11 C9 H9A 108.6
C10 C9 H9A 108.6
C9 C10 H10A 109.5
C9 C10 H10B 109.5
H10A C10 H10B 109.5
C9 C10 H10C 109.5
H10A C10 H10C 109.5
H10B C10 H10C 109.5
C9 C11 H11A 109.5
C9 C11 H11B 109.5
H11A C11 H11B 109.5
C9 C11 H11C 109.5
H11A C11 H11C 109.5
H11B C11 H11C 109.5
N3 C12 C13 111.29(18)
N3 C12 C14 111.1(2)
C13 C12 C14 109.3(2)
N3 C12 H12A 108.3
C13 C12 H12A 108.3
C14 C12 H12A 108.3
C12 C13 H13A 109.5
C12 C13 H13B 109.5
H13A C13 H13B 109.5
C12 C13 H13C 109.5
H13A C13 H13C 109.5
H13B C13 H13C 109.5
C12 C14 H14A 109.5
C12 C14 H14B 109.5
H14A C14 H14B 109.5
C12 C14 H14C 109.5
H14A C14 H14C 109.5
H14B C14 H14C 109.5
C16 N15 C24 122.8(2)
C16 N15 Al1 91.57(15)
C24 N15 Al1 139.47(16)
N17 C16 N15 111.2(2)
N17 C16 N18 125.6(2)
N15 C16 N18 123.2(2)
N17 C16 Al1 56.87(11)
N15 C16 Al1 54.36(12)
N18 C16 Al1 177.27(19)
C16 N17 C21 121.82(19)
C16 N17 Al1 89.41(14)
C21 N17 Al1 134.58(16)
C16 N18 C19 121.6(2)
C16 N18 C20 119.8(2)
C19 N18 C20 115.9(2)
N18 C19 H19A 109.5
N18 C19 H19B 109.5
H19A C19 H19B 109.5
N18 C19 H19C 109.5
H19A C19 H19C 109.5
H19B C19 H19C 109.5
N18 C20 H20A 109.5
N18 C20 H20B 109.5
H20A C20 H20B 109.5
N18 C20 H20C 109.5
H20A C20 H20C 109.5
H20B C20 H20C 109.5
N17 C21 C22 108.14(19)
N17 C21 C23 111.9(2)
C22 C21 C23 110.3(2)
N17 C21 H21A 108.8
C22 C21 H21A 108.8
C23 C21 H21A 108.8
C21 C22 H22A 109.5
C21 C22 H22B 109.5
H22A C22 H22B 109.5
C21 C22 H22C 109.5
H22A C22 H22C 109.5
H22B C22 H22C 109.5
C21 C23 H23A 109.5
C21 C23 H23B 109.5
H23A C23 H23B 109.5
C21 C23 H23C 109.5
H23A C23 H23C 109.5
H23B C23 H23C 109.5
N15 C24 C25 111.8(2)
N15 C24 C26 110.5(2)
C25 C24 C26 110.5(3)
N15 C24 H24A 108.0
C25 C24 H24A 108.0
C26 C24 H24A 108.0
C24 C25 H25A 109.5
C24 C25 H25B 109.5
H25A C25 H25B 109.5
C24 C25 H25C 109.5
H25A C25 H25C 109.5
H25B C25 H25C 109.5
C24 C26 H26A 109.5
C24 C26 H26B 109.5
C24 C26 H26C 109.5

loop_
_geom_bond_atom_site_label_1
_geom_bond_atom_site_label_2
_geom_bond_distance
Al1 N3 1.9466(19)
Al1 N15 1.950(2)
Al1 N5 1.9948(19)
Al1 N17 2.009(2)
Al1 C16 2.399(2)
Al1 C4 2.403(2)
Al1 H2 1.578(15)
N3 C4 1.340(3)
N3 C12 1.475(3)
C4 N5 1.340(3)
C4 N6 1.373(3)
N5 C9 1.481(3)
N6 C7 1.451(3)
N6 C8 1.453(3)
C7 H7A 0.9700
C7 H7B 0.9700
C7 H7C 0.9700
C8 H8A 0.9700
C8 H8B 0.9700
C8 H8C 0.9700
C9 C11 1.514(4)
C9 C10 1.522(4)
C9 H9A 0.9900
C10 H10A 0.9700
C10 H10B 0.9700
C10 H10C 0.9700
C11 H11A 0.9700
C11 H11B 0.9700
C11 H11C 0.9700
C12 C13 1.525(3)
C12 C14 1.526(3)
C12 H12A 0.9900
C13 H13A 0.9700
C13 H13B 0.9700
C13 H13C 0.9700
C14 H14A 0.9700
C14 H14B 0.9700
C14 H14C 0.9700
N15 C16 1.344(3)
N15 C24 1.468(3)
C16 N17 1.332(3)
C16 N18 1.383(3)
N17 C21 1.472(3)
N18 C19 1.447(3)
N18 C20 1.457(4)
C19 H19A 0.9700
C19 H19B 0.9700
C19 H19C 0.9700
C20 H20A 0.9700
C20 H20B 0.9700
C20 H20C 0.9700
C21 C22 1.518(4)
C21 C23 1.528(4)
C21 H21A 0.9900
C22 H22A 0.9700
C22 H22B 0.9700
C22 H22C 0.9700
C23 H23A 0.9700
C23 H23B 0.9700
C23 H23C 0.9700
C24 C25 1.505(4)
C24 C26 1.507(4)
C24 H24A 0.9900
C25 H25A 0.9700
C25 H25B 0.9700
C25 H25C 0.9700
C26 H26A 0.9700
C26 H26B 0.9700
C26 H26C 0.9700

loop_
_geom_torsion_atom_site_label_1
_geom_torsion_atom_site_label_2
_geom_torsion_atom_site_label_3
_geom_torsion_atom_site_label_4
_geom_torsion
N15 Al1 N3 C4 94.26(14)
N5 Al1 N3 C4 1.23(13)
N17 Al1 N3 C4 165.55(13)
C16 Al1 N3 C4 131.97(14)
N15 Al1 N3 C12 -56.7(2)
N5 Al1 N3 C12 -149.8(2)
N17 Al1 N3 C12 14.6(2)
C16 Al1 N3 C12 -19.0(3)
C4 Al1 N3 C12 -151.0(3)
C12 N3 C4 N5 156.34(19)
Al1 N3 C4 N5 -1.80(19)
C12 N3 C4 N6 -21.9(3)
Al1 N3 C4 N6 179.9(2)
C12 N3 C4 Al1 158.1(2)
N3 Al1 C4 N5 178.0(2)
N15 Al1 C4 N5 75.62(15)
N17 Al1 C4 N5 157.77(14)
C16 Al1 C4 N5 110.42(16)
N15 Al1 C4 N3 -102.34(14)
N5 Al1 C4 N3 -178.0(2)
N17 Al1 C4 N3 -20.19(18)
C16 Al1 C4 N3 -67.54(17)
N3 Al1 C4 N6 -3(9)
N15 Al1 C4 N6 -106(9)
N5 Al1 C4 N6 179(100)
N17 Al1 C4 N6 -24(9)
C16 Al1 C4 N6 -71(9)
N3 C4 N5 C9 143.6(2)
N6 C4 N5 C9 -38.2(3)
Al1 C4 N5 C9 141.8(2)
N3 C4 N5 Al1 1.76(18)
N6 C4 N5 Al1 -180.0(2)
N3 Al1 N5 C4 -1.23(13)
N15 Al1 N5 C4 -115.23(14)
N17 Al1 N5 C4 -61.2(3)
C16 Al1 N5 C4 -103.47(16)
N3 Al1 N5 C9 -136.1(2)
N15 Al1 N5 C9 109.9(2)
N17 Al1 N5 C9 164.0(3)
C16 Al1 N5 C9 121.7(2)
C4 Al1 N5 C9 -134.9(3)
N5 C4 N6 C7 141.1(2)
N3 C4 N6 C7 -40.8(3)
Al1 C4 N6 C7 -37(9)
N5 C4 N6 C8 -26.7(4)
N3 C4 N6 C8 151.3(2)
Al1 C4 N6 C8 155(9)
C4 N5 C9 C11 -172.4(2)
Al1 N5 C9 C11 -48.8(3)
C4 N5 C9 C10 -50.2(3)
Al1 N5 C9 C10 73.4(3)
C4 N3 C12 C13 119.6(2)
Al1 N3 C12 C13 -95.5(3)
C4 N3 C12 C14 -118.3(2)
Al1 N3 C12 C14 26.6(3)
N3 Al1 N15 C16 93.95(14)
N5 Al1 N15 C16 165.07(13)
N17 Al1 N15 C16 0.52(12)
C4 Al1 N15 C16 131.50(13)
N3 Al1 N15 C24 -56.0(3)
N5 Al1 N15 C24 15.1(3)
N17 Al1 N15 C24 -149.5(3)
C16 Al1 N15 C24 -150.0(3)
C4 Al1 N15 C24 -18.5(3)
C24 N15 C16 N17 156.5(2)
Al1 N15 C16 N17 -0.78(18)
C24 N15 C16 N18 -21.4(3)
Al1 N15 C16 N18 -178.61(19)
C24 N15 C16 Al1 157.2(2)
N3 Al1 C16 N17 76.47(14)
N15 Al1 C16 N17 179.1(2)
N5 Al1 C16 N17 158.32(13)
C4 Al1 C16 N17 110.79(15)
N3 Al1 C16 N15 -102.66(14)
N5 Al1 C16 N15 -20.81(18)
N17 Al1 C16 N15 -179.1(2)
C4 Al1 C16 N15 -68.34(17)
N3 Al1 C16 N18 -77(4)
N15 Al1 C16 N18 25(4)
N5 Al1 C16 N18 4(4)
N17 Al1 C16 N18 -154(4)
C4 Al1 C16 N18 -43(4)
N15 C16 N17 C21 145.8(2)
N18 C16 N17 C21 -36.4(3)
Al1 C16 N17 C21 145.1(2)
N15 C16 N17 Al1 0.76(18)
N18 C16 N17 Al1 178.5(2)
N3 Al1 N17 C16 -114.41(13)
N15 Al1 N17 C16 -0.52(12)
N5 Al1 N17 C16 -59.2(3)
C4 Al1 N17 C16 -103.04(15)
N3 Al1 N17 C21 108.7(2)
N15 Al1 N17 C21 -137.4(2)
N5 Al1 N17 C21 163.9(3)
C16 Al1 N17 C21 -136.9(3)
C4 Al1 N17 C21 120.1(2)
N17 C16 N18 C19 132.5(3)
N15 C16 N18 C19 -50.0(3)
Al1 C16 N18 C19 -75(4)
N17 C16 N18 C20 -27.8(3)
N15 C16 N18 C20 149.7(2)
Al1 C16 N18 C20 125(4)
C16 N17 C21 C22 -171.8(2)
Al1 N17 C21 C22 -45.3(3)
C16 N17 C21 C23 -50.1(3)
Al1 N17 C21 C23 76.4(3)
C16 N15 C24 C25 -96.4(3)
Al1 N15 C24 C25 47.1(4)
C16 N15 C24 C26 140.1(3)
Al1 N15 C24 C26 -76.4(3)
